data_7124375
loop_
_publ_author_name
'Soltani, Mohammad'
'Mash, Brandon L.'
'Henseler, Julian'
'Badri, Sharhzad'
'Zeller, Matthias'
'Salter, E. Alan'
'Wierzbicki, Andrzej'
'Stenson, Alexandra C.'
'Davis, James H.'

_publ_section_title
;
 Unorthodox crystalline drug salts via the reaction of amine-containing
 drugs with CO2
;
_journal_name_full 'Chemical Communications'
_journal_paper_doi 10.1039/C9CC06429J
_journal_year 2019
_chemical_formula_moiety 'C20 H20 N O2, C19 H22 N'
_chemical_formula_sum 'C39 H42 N2 O2'
_chemical_formula_weight 570.74
_space_group_crystal_system monoclinic
_space_group_IT_number 14
_space_group_name_Hall '-P 2yn'
_space_group_name_H-M_alt 'P 1 21/n 1'
_symmetry_space_group_name_Hall '-P 2yn'
_symmetry_space_group_name_H-M 'P 1 21/n 1'
_atom_sites_solution_hydrogens geom
_atom_sites_solution_primary direct
_atom_sites_solution_secondary difmap
_audit_creation_method SHELXL-2018/3
_audit_update_record
;
2019-08-15 deposited with the CCDC.    2019-10-17 downloaded from the CCDC.
;
_cell_angle_alpha 90
_cell_angle_beta 111.9021(18)
_cell_angle_gamma 90
_cell_formula_units_Z 4
_cell_length_a 10.8194(6)
_cell_length_b 27.0609(15)
_cell_length_c 11.5232(6)
_cell_measurement_reflns_used 9244
_cell_measurement_temperature 150(2)
_cell_measurement_theta_max 28.7551
_cell_measurement_theta_min 2.4291
_cell_volume 3130.3(3)
_computing_cell_refinement 'SAINT V8.38A (Bruker, 2016)'
_computing_data_collection 'Apex3 v2018.1-0 (Bruker, 2018)'
_computing_data_reduction 'SAINT V8.38A (Bruker, 2016)'
_computing_structure_refinement
;  
SHELXL-2018/3 (Sheldrick, 2015, 2018), 
SHELXLE Rev946 (H\"ubschle et al., 2011)
;
_computing_structure_solution 'SHELXS-97 (Sheldrick, 2008)'
_diffrn_ambient_temperature 150(2)
_diffrn_detector_area_resol_mean 10.4167
_diffrn_measured_fraction_theta_full 0.998
_diffrn_measured_fraction_theta_max 0.994
_diffrn_measurement_device_type 'Bruker AXS D8 Quest CMOS diffractometer'
_diffrn_measurement_method 'omega and phi scans'
_diffrn_radiation_monochromator 'Triumph curved graphite crystal'
_diffrn_radiation_type MoK\a
_diffrn_radiation_wavelength 0.71073
_diffrn_reflns_av_R_equivalents 0.0423
_diffrn_reflns_av_unetI/netI 0.0207
_diffrn_reflns_Laue_measured_fraction_full 0.998
_diffrn_reflns_Laue_measured_fraction_max 0.994
_diffrn_reflns_limit_h_max 12
_diffrn_reflns_limit_h_min -14
_diffrn_reflns_limit_k_max 36
_diffrn_reflns_limit_k_min -36
_diffrn_reflns_limit_l_max 15
_diffrn_reflns_limit_l_min -15
_diffrn_reflns_number 89404
_diffrn_reflns_point_group_measured_fraction_full 0.998
_diffrn_reflns_point_group_measured_fraction_max 0.994
_diffrn_reflns_theta_full 25.242
_diffrn_reflns_theta_max 28.772
_diffrn_reflns_theta_min 2.526
_diffrn_source 'fine focus sealed tube X-ray source'
_diffrn_source_current '30 mA'
_diffrn_source_voltage '50 kV'
_exptl_absorpt_coefficient_mu 0.074
_exptl_absorpt_correction_T_max 0.7458
_exptl_absorpt_correction_T_min 0.6174
_exptl_absorpt_correction_type multi-scan
_exptl_absorpt_process_details
;
 SADABS 2016/2: Krause, L., Herbst-Irmer, R., Sheldrick G.M. & Stalke D.,
 J. Appl. Cryst. 48 (2015) 3-10
;
_exptl_crystal_colour colourless
_exptl_crystal_density_diffrn 1.211
_exptl_crystal_description plate
_exptl_crystal_F_000 1224
_exptl_crystal_size_max 0.500
_exptl_crystal_size_mid 0.370
_exptl_crystal_size_min 0.150
_refine_diff_density_max 0.340
_refine_diff_density_min -0.220
_refine_diff_density_rms 0.047
_refine_ls_extinction_coef 0.0070(7)
_refine_ls_extinction_expression Fc^*^=kFc[1+0.001xFc^2^\l^3^/sin(2\q)]^-1/4^
_refine_ls_extinction_method 'SHELXL-2018/3 (Sheldrick 2018)'
_refine_ls_goodness_of_fit_ref 1.094
_refine_ls_hydrogen_treatment constr
_refine_ls_matrix_type full
_refine_ls_number_parameters 391
_refine_ls_number_reflns 8095
_refine_ls_number_restraints 0
_refine_ls_restrained_S_all 1.094
_refine_ls_R_factor_all 0.0603
_refine_ls_R_factor_gt 0.0526
_refine_ls_shift/su_max 0.000
_refine_ls_shift/su_mean 0.000
_refine_ls_structure_factor_coef Fsqd
_refine_ls_weighting_details 'w=1/[\s^2^(Fo^2^)+(0.0353P)^2^+2.4499P] where P=(Fo^2^+2Fc^2^)/3'
_refine_ls_weighting_scheme calc
_refine_ls_wR_factor_gt 0.1269
_refine_ls_wR_factor_ref 0.1316
_reflns_Friedel_coverage 0.000
_reflns_number_gt 7038
_reflns_number_total 8095
_reflns_threshold_expression 'I > 2\s(I)'
_cod_data_source_file c9cc06429j2.cif
_cod_data_source_block NortryptileneCarbamate
_cod_database_code 7124375
_shelx_shelxl_version_number 2018/3
_shelx_space_group_comment
;
The symmetry employed for this shelxl refinement is uniquely defined
by the following loop, which should always be used as a source of
symmetry information in preference to the above space-group names.
They are only intended as comments.
;
_shelx_estimated_absorpt_t_min 0.964
_shelx_estimated_absorpt_t_max 0.989

loop_
_space_group_symop_operation_xyz
'x, y, z'
'-x+1/2, y+1/2, -z+1/2'
'-x, -y, -z'
'x-1/2, -y-1/2, z-1/2'

loop_
_atom_site_label
_atom_site_type_symbol
_atom_site_fract_x
_atom_site_fract_y
_atom_site_fract_z
_atom_site_U_iso_or_equiv
_atom_site_adp_type
_atom_site_occupancy
_atom_site_site_symmetry_order
_atom_site_calc_flag
_atom_site_refinement_flags_posn
_atom_site_refinement_flags_adp
N1 N 1.04373(13) 0.05123(5) 0.92138(12) 0.0255(3) Uani 1 1 d . .
H1D H 0.959454 0.039288 0.884116 0.031 Uiso 1 1 calc R U
H1E H 1.098054 0.025364 0.957941 0.031 Uiso 1 1 calc R U
C1 C 1.04673(19) 0.08715(7) 1.01909(17) 0.0379(4) Uani 1 1 d . .
H1A H 0.987032 0.114806 0.980540 0.057 Uiso 1 1 calc R U
H1B H 1.137723 0.099543 1.061059 0.057 Uiso 1 1 calc R U
H1C H 1.017407 0.070917 1.080420 0.057 Uiso 1 1 calc R U
C2 C 1.08652(16) 0.07305(6) 0.82463(14) 0.0273(3) Uani 1 1 d . .
H2A H 1.182475 0.081343 0.862047 0.033 Uiso 1 1 calc R U
H2B H 1.036395 0.103968 0.792801 0.033 Uiso 1 1 calc R U
C3 C 1.06224(16) 0.03709(6) 0.71684(14) 0.0278(3) Uani 1 1 d . .
H3A H 1.104103 0.004882 0.749652 0.033 Uiso 1 1 calc R U
H3B H 0.965328 0.031719 0.673194 0.033 Uiso 1 1 calc R U
C4 C 1.11993(15) 0.05733(5) 0.62644(14) 0.0258(3) Uani 1 1 d . .
H4 H 1.207425 0.046957 0.637246 0.031 Uiso 1 1 calc R U
C5 C 1.05987(14) 0.08849(5) 0.53243(14) 0.0224(3) Uani 1 1 d . .
C6 C 1.13485(14) 0.10806(5) 0.45618(13) 0.0230(3) Uani 1 1 d . .
C7 C 1.19625(15) 0.07361(6) 0.40380(14) 0.0271(3) Uani 1 1 d . .
H7 H 1.186109 0.039329 0.415709 0.033 Uiso 1 1 calc R U
C8 C 1.27128(15) 0.08836(7) 0.33518(15) 0.0322(3) Uani 1 1 d . .
H8 H 1.312410 0.064517 0.300826 0.039 Uiso 1 1 calc R U
C9 C 1.28543(16) 0.13835(7) 0.31740(15) 0.0346(4) Uani 1 1 d . .
H9 H 1.336716 0.149007 0.270752 0.041 Uiso 1 1 calc R U
C10 C 1.22509(15) 0.17260(7) 0.36742(16) 0.0321(3) Uani 1 1 d . .
H10 H 1.235956 0.206740 0.354562 0.038 Uiso 1 1 calc R U
C11 C 1.14811(14) 0.15871(6) 0.43671(14) 0.0256(3) Uani 1 1 d . .
C12 C 1.08805(17) 0.20096(6) 0.48457(18) 0.0335(4) Uani 1 1 d . .
H12A H 1.022918 0.217944 0.411052 0.040 Uiso 1 1 calc R U
H12B H 1.160173 0.224886 0.526455 0.040 Uiso 1 1 calc R U
C13 C 1.01847(16) 0.18931(6) 0.57447(16) 0.0300(3) Uani 1 1 d . .
H13A H 1.082803 0.173211 0.650014 0.036 Uiso 1 1 calc R U
H13B H 0.989542 0.220626 0.600914 0.036 Uiso 1 1 calc R U
C14 C 0.89925(15) 0.15612(6) 0.51801(14) 0.0250(3) Uani 1 1 d . .
C15 C 0.76937(16) 0.17365(6) 0.48496(15) 0.0306(3) Uani 1 1 d . .
H15 H 0.754855 0.207660 0.495909 0.037 Uiso 1 1 calc R U
C16 C 0.66077(16) 0.14203(7) 0.43618(16) 0.0337(4) Uani 1 1 d . .
H16 H 0.572903 0.154409 0.414959 0.040 Uiso 1 1 calc R U
C17 C 0.68079(16) 0.09260(7) 0.41862(15) 0.0317(3) Uani 1 1 d . .
H17 H 0.606847 0.070888 0.385838 0.038 Uiso 1 1 calc R U
C18 C 0.81028(15) 0.07469(6) 0.44928(14) 0.0273(3) Uani 1 1 d . .
H18 H 0.823989 0.040818 0.435975 0.033 Uiso 1 1 calc R U
C19 C 0.91981(14) 0.10621(5) 0.49937(13) 0.0228(3) Uani 1 1 d . .
O1 O 0.79567(11) 0.02530(5) 0.79269(12) 0.0354(3) Uani 1 1 d . .
O2 O 0.75282(12) 0.00794(5) 0.96473(11) 0.0377(3) Uani 1 1 d . .
N2 N 0.58170(12) 0.01845(5) 0.77872(12) 0.0266(3) Uani 1 1 d . .
C20 C 0.71724(15) 0.01761(6) 0.84963(15) 0.0278(3) Uani 1 1 d . .
C21 C 0.48770(17) 0.01227(7) 0.84045(17) 0.0342(4) Uani 1 1 d . .
H21A H 0.402783 0.000080 0.780052 0.051 Uiso 1 1 calc R U
H21B H 0.473547 0.044131 0.874012 0.051 Uiso 1 1 calc R U
H21C H 0.523332 -0.011553 0.908949 0.051 Uiso 1 1 calc R U
C22 C 0.53247(15) 0.04294(6) 0.65763(14) 0.0262(3) Uani 1 1 d . .
H22A H 0.450189 0.026127 0.602674 0.031 Uiso 1 1 calc R U
H22B H 0.599630 0.039564 0.618736 0.031 Uiso 1 1 calc R U
C23 C 0.50236(15) 0.09806(6) 0.66554(14) 0.0268(3) Uani 1 1 d . .
H23A H 0.464988 0.112122 0.580126 0.032 Uiso 1 1 calc R U
H23B H 0.434704 0.101694 0.703766 0.032 Uiso 1 1 calc R U
C24 C 0.62549(15) 0.12622(5) 0.74181(14) 0.0247(3) Uani 1 1 d . .
H24 H 0.698670 0.124106 0.715401 0.030 Uiso 1 1 calc R U
C25 C 0.64340(14) 0.15396(5) 0.84288(14) 0.0229(3) Uani 1 1 d . .
C26 C 0.53507(14) 0.16196(5) 0.89217(14) 0.0247(3) Uani 1 1 d . .
C27 C 0.41774(15) 0.18671(6) 0.82171(17) 0.0311(3) Uani 1 1 d . .
H27 H 0.404783 0.198012 0.739938 0.037 Uiso 1 1 calc R U
C28 C 0.31955(17) 0.19493(7) 0.8706(2) 0.0406(4) Uani 1 1 d . .
H28 H 0.240704 0.212327 0.822746 0.049 Uiso 1 1 calc R U
C29 C 0.33661(18) 0.17787(8) 0.9883(2) 0.0441(5) Uani 1 1 d . .
H29 H 0.269288 0.183217 1.021281 0.053 Uiso 1 1 calc R U
C30 C 0.45209(19) 0.15294(7) 1.05826(19) 0.0407(4) Uani 1 1 d . .
H30 H 0.462965 0.140956 1.138983 0.049 Uiso 1 1 calc R U
C31 C 0.55298(16) 0.14510(6) 1.01207(16) 0.0294(3) Uani 1 1 d . .
C32 C 0.68244(17) 0.12093(6) 1.09004(16) 0.0330(3) Uani 1 1 d . .
H32A H 0.705871 0.095676 1.039538 0.040 Uiso 1 1 calc R U
H32B H 0.672694 0.104175 1.162519 0.040 Uiso 1 1 calc R U
C33 C 0.79373(17) 0.15945(7) 1.13642(15) 0.0352(4) Uani 1 1 d . .
H33A H 0.765106 0.185433 1.181507 0.042 Uiso 1 1 calc R U
H33B H 0.873118 0.143230 1.198091 0.042 Uiso 1 1 calc R U
C34 C 0.83615(15) 0.18460(6) 1.03950(14) 0.0265(3) Uani 1 1 d . .
C35 C 0.95317(16) 0.21271(7) 1.08767(17) 0.0343(4) Uani 1 1 d . .
H35 H 0.994230 0.216796 1.175705 0.041 Uiso 1 1 calc R U
C36 C 1.01100(16) 0.23464(7) 1.01269(19) 0.0392(4) Uani 1 1 d . .
H36 H 1.089982 0.253661 1.048642 0.047 Uiso 1 1 calc R U
C37 C 0.95316(17) 0.22872(6) 0.88499(18) 0.0355(4) Uani 1 1 d . .
H37 H 0.993604 0.242710 0.832253 0.043 Uiso 1 1 calc R U
C38 C 0.83520(15) 0.20215(6) 0.83372(15) 0.0278(3) Uani 1 1 d . .
H38 H 0.795128 0.198782 0.745414 0.033 Uiso 1 1 calc R U
C39 C 0.77329(14) 0.18006(5) 0.90866(14) 0.0228(3) Uani 1 1 d . .

loop_
_atom_site_aniso_label
_atom_site_aniso_U_11
_atom_site_aniso_U_22
_atom_site_aniso_U_33
_atom_site_aniso_U_23
_atom_site_aniso_U_13
_atom_site_aniso_U_12
N1 0.0248(6) 0.0259(6) 0.0255(6) 0.0028(5) 0.0088(5) 0.0037(5)
C1 0.0444(10) 0.0379(9) 0.0310(8) -0.0040(7) 0.0136(7) 0.0067(7)
C2 0.0308(7) 0.0242(7) 0.0270(7) 0.0036(6) 0.0108(6) -0.0005(6)
C3 0.0330(8) 0.0243(7) 0.0266(7) 0.0034(6) 0.0117(6) -0.0017(6)
C4 0.0269(7) 0.0230(7) 0.0291(7) 0.0008(6) 0.0123(6) -0.0003(5)
C5 0.0237(7) 0.0205(6) 0.0249(7) -0.0019(5) 0.0109(5) -0.0021(5)
C6 0.0189(6) 0.0270(7) 0.0217(7) 0.0013(5) 0.0060(5) -0.0012(5)
C7 0.0241(7) 0.0298(7) 0.0267(7) -0.0039(6) 0.0086(6) -0.0019(6)
C8 0.0233(7) 0.0481(10) 0.0248(7) -0.0066(7) 0.0087(6) -0.0026(6)
C9 0.0232(7) 0.0552(11) 0.0257(8) 0.0046(7) 0.0095(6) -0.0066(7)
C10 0.0240(7) 0.0370(8) 0.0335(8) 0.0096(7) 0.0088(6) -0.0046(6)
C11 0.0195(6) 0.0276(7) 0.0274(7) 0.0034(6) 0.0062(6) -0.0015(5)
C12 0.0326(8) 0.0224(7) 0.0473(10) 0.0024(7) 0.0172(7) -0.0018(6)
C13 0.0313(8) 0.0246(7) 0.0335(8) -0.0054(6) 0.0111(7) -0.0004(6)
C14 0.0268(7) 0.0271(7) 0.0234(7) 0.0001(5) 0.0119(6) 0.0007(5)
C15 0.0307(8) 0.0329(8) 0.0310(8) 0.0026(6) 0.0147(7) 0.0067(6)
C16 0.0240(7) 0.0470(10) 0.0319(8) 0.0060(7) 0.0124(6) 0.0050(7)
C17 0.0241(7) 0.0431(9) 0.0279(8) 0.0013(7) 0.0098(6) -0.0058(6)
C18 0.0271(7) 0.0297(7) 0.0263(7) 0.0001(6) 0.0115(6) -0.0034(6)
C19 0.0233(7) 0.0261(7) 0.0208(6) 0.0022(5) 0.0102(5) -0.0003(5)
O1 0.0238(5) 0.0455(7) 0.0373(6) -0.0054(5) 0.0119(5) 0.0001(5)
O2 0.0366(6) 0.0443(7) 0.0274(6) 0.0049(5) 0.0064(5) 0.0162(5)
N2 0.0233(6) 0.0320(7) 0.0249(6) 0.0040(5) 0.0096(5) 0.0020(5)
C20 0.0254(7) 0.0266(7) 0.0297(8) -0.0013(6) 0.0083(6) 0.0055(6)
C21 0.0315(8) 0.0392(9) 0.0369(9) 0.0073(7) 0.0185(7) 0.0029(7)
C22 0.0258(7) 0.0281(7) 0.0221(7) -0.0012(5) 0.0058(6) -0.0019(5)
C23 0.0262(7) 0.0277(7) 0.0217(7) -0.0006(5) 0.0034(6) -0.0017(6)
C24 0.0245(7) 0.0269(7) 0.0217(7) 0.0023(5) 0.0074(6) -0.0011(5)
C25 0.0210(6) 0.0236(7) 0.0229(7) 0.0020(5) 0.0070(5) 0.0001(5)
C26 0.0217(7) 0.0227(7) 0.0293(7) -0.0039(5) 0.0092(6) -0.0024(5)
C27 0.0241(7) 0.0259(7) 0.0381(9) -0.0062(6) 0.0058(6) -0.0019(6)
C28 0.0218(7) 0.0365(9) 0.0580(12) -0.0173(8) 0.0086(8) -0.0007(6)
C29 0.0305(9) 0.0493(11) 0.0605(12) -0.0182(9) 0.0263(9) -0.0058(8)
C30 0.0413(10) 0.0464(10) 0.0445(10) -0.0075(8) 0.0277(9) -0.0051(8)
C31 0.0296(8) 0.0293(7) 0.0333(8) -0.0022(6) 0.0164(7) -0.0010(6)
C32 0.0384(9) 0.0374(9) 0.0271(8) 0.0047(6) 0.0166(7) 0.0043(7)
C33 0.0336(8) 0.0472(10) 0.0231(7) -0.0015(7) 0.0086(7) 0.0040(7)
C34 0.0226(7) 0.0299(7) 0.0265(7) -0.0049(6) 0.0086(6) 0.0043(6)
C35 0.0232(7) 0.0400(9) 0.0347(9) -0.0130(7) 0.0050(6) 0.0017(6)
C36 0.0213(7) 0.0404(9) 0.0527(11) -0.0146(8) 0.0100(7) -0.0058(6)
C37 0.0285(8) 0.0327(8) 0.0509(10) -0.0047(7) 0.0212(8) -0.0040(6)
C38 0.0274(7) 0.0264(7) 0.0317(8) -0.0015(6) 0.0136(6) 0.0002(6)
C39 0.0199(6) 0.0229(6) 0.0253(7) -0.0027(5) 0.0080(5) 0.0017(5)

loop_
_atom_type_symbol
_atom_type_description
_atom_type_scat_dispersion_real
_atom_type_scat_dispersion_imag
_atom_type_scat_source
C C 0.0033 0.0016 'International Tables Vol C Tables 4.2.6.8 and 6.1.1.4'
H H 0.0000 0.0000 'International Tables Vol C Tables 4.2.6.8 and 6.1.1.4'
N N 0.0061 0.0033 'International Tables Vol C Tables 4.2.6.8 and 6.1.1.4'
O O 0.0106 0.0060 'International Tables Vol C Tables 4.2.6.8 and 6.1.1.4'

loop_
_geom_angle_atom_site_label_1
_geom_angle_atom_site_label_2
_geom_angle_atom_site_label_3
_geom_angle
C1 N1 C2 112.77(13)
C1 N1 H1D 109.0
C2 N1 H1D 109.0
C1 N1 H1E 109.0
C2 N1 H1E 109.0
H1D N1 H1E 107.8
N1 C1 H1A 109.5
N1 C1 H1B 109.5
H1A C1 H1B 109.5
N1 C1 H1C 109.5
H1A C1 H1C 109.5
H1B C1 H1C 109.5
N1 C2 C3 110.63(12)
N1 C2 H2A 109.5
C3 C2 H2A 109.5
N1 C2 H2B 109.5
C3 C2 H2B 109.5
H2A C2 H2B 108.1
C4 C3 C2 110.05(12)
C4 C3 H3A 109.7
C2 C3 H3A 109.7
C4 C3 H3B 109.7
C2 C3 H3B 109.7
H3A C3 H3B 108.2
C5 C4 C3 126.18(14)
C5 C4 H4 116.9
C3 C4 H4 116.9
C4 C5 C19 123.31(13)
C4 C5 C6 119.56(13)
C19 C5 C6 117.12(12)
C7 C6 C11 119.08(14)
C7 C6 C5 117.64(13)
C11 C6 C5 123.28(13)
C8 C7 C6 121.68(15)
C8 C7 H7 119.2
C6 C7 H7 119.2
C9 C8 C7 119.09(15)
C9 C8 H8 120.5
C7 C8 H8 120.5
C10 C9 C8 119.95(15)
C10 C9 H9 120.0
C8 C9 H9 120.0
C9 C10 C11 122.17(16)
C9 C10 H10 118.9
C11 C10 H10 118.9
C10 C11 C6 118.02(14)
C10 C11 C12 115.52(14)
C6 C11 C12 126.45(14)
C11 C12 C13 118.60(13)
C11 C12 H12A 107.7
C13 C12 H12A 107.7
C11 C12 H12B 107.7
C13 C12 H12B 107.7
H12A C12 H12B 107.1
C14 C13 C12 112.99(13)
C14 C13 H13A 109.0
C12 C13 H13A 109.0
C14 C13 H13B 109.0
C12 C13 H13B 109.0
H13A C13 H13B 107.8
C15 C14 C19 119.24(14)
C15 C14 C13 121.90(14)
C19 C14 C13 118.86(13)
C16 C15 C14 120.93(15)
C16 C15 H15 119.5
C14 C15 H15 119.5
C17 C16 C15 119.97(15)
C17 C16 H16 120.0
C15 C16 H16 120.0
C16 C17 C18 119.72(15)
C16 C17 H17 120.1
C18 C17 H17 120.1
C17 C18 C19 120.53(15)
C17 C18 H18 119.7
C19 C18 H18 119.7
C18 C19 C14 119.59(14)
C18 C19 C5 122.09(13)
C14 C19 C5 118.32(13)
C20 N2 C21 119.29(13)
C20 N2 C22 120.05(13)
C21 N2 C22 116.72(13)
O2 C20 O1 125.21(15)
O2 C20 N2 117.58(14)
O1 C20 N2 117.18(14)
N2 C21 H21A 109.5
N2 C21 H21B 109.5
H21A C21 H21B 109.5
N2 C21 H21C 109.5
H21A C21 H21C 109.5
H21B C21 H21C 109.5
N2 C22 C23 113.29(12)
N2 C22 H22A 108.9
C23 C22 H22A 108.9
N2 C22 H22B 108.9
C23 C22 H22B 108.9
H22A C22 H22B 107.7
C24 C23 C22 111.46(13)
C24 C23 H23A 109.3
C22 C23 H23A 109.3
C24 C23 H23B 109.3
C22 C23 H23B 109.3
H23A C23 H23B 108.0
C25 C24 C23 127.10(14)
C25 C24 H24 116.5
C23 C24 H24 116.5
C24 C25 C26 122.14(13)
C24 C25 C39 120.52(13)
C26 C25 C39 117.30(12)
C27 C26 C31 119.47(14)
C27 C26 C25 121.29(14)
C31 C26 C25 119.23(13)
C28 C27 C26 120.41(17)
C28 C27 H27 119.8
C26 C27 H27 119.8
C29 C28 C27 120.12(17)
C29 C28 H28 119.9
C27 C28 H28 119.9
C28 C29 C30 119.81(16)
C28 C29 H29 120.1
C30 C29 H29 120.1
C29 C30 C31 121.05(18)
C29 C30 H30 119.5
C31 C30 H30 119.5
C30 C31 C26 119.13(16)
C30 C31 C32 121.64(16)
C26 C31 C32 119.18(14)
C31 C32 C33 110.42(14)
C31 C32 H32A 109.6
C33 C32 H32A 109.6
C31 C32 H32B 109.6
C33 C32 H32B 109.6
H32A C32 H32B 108.1
C34 C33 C32 117.57(14)
C34 C33 H33A 107.9
C32 C33 H33A 107.9
C34 C33 H33B 107.9
C32 C33 H33B 107.9
H33A C33 H33B 107.2
C35 C34 C39 118.36(15)
C35 C34 C33 115.36(14)
C39 C34 C33 126.19(14)
C36 C35 C34 122.72(16)
C36 C35 H35 118.6
C34 C35 H35 118.6
C35 C36 C37 119.27(15)
C35 C36 H36 120.4
C37 C36 H36 120.4
C36 C37 C38 119.59(16)
C36 C37 H37 120.2
C38 C37 H37 120.2
C37 C38 C39 122.02(15)
C37 C38 H38 119.0
C39 C38 H38 119.0
C38 C39 C34 117.97(14)
C38 C39 C25 117.38(13)
C34 C39 C25 124.64(13)

loop_
_geom_bond_atom_site_label_1
_geom_bond_atom_site_label_2
_geom_bond_distance
N1 C1 1.479(2)
N1 C2 1.4802(19)
N1 H1D 0.9100
N1 H1E 0.9100
C1 H1A 0.9800
C1 H1B 0.9800
C1 H1C 0.9800
C2 C3 1.522(2)
C2 H2A 0.9900
C2 H2B 0.9900
C3 C4 1.503(2)
C3 H3A 0.9900
C3 H3B 0.9900
C4 C5 1.335(2)
C4 H4 0.9500
C5 C19 1.497(2)
C5 C6 1.4975(19)
C6 C7 1.405(2)
C6 C11 1.405(2)
C7 C8 1.387(2)
C7 H7 0.9500
C8 C9 1.385(3)
C8 H8 0.9500
C9 C10 1.378(3)
C9 H9 0.9500
C10 C11 1.403(2)
C10 H10 0.9500
C11 C12 1.517(2)
C12 C13 1.523(2)
C12 H12A 0.9900
C12 H12B 0.9900
C13 C14 1.506(2)
C13 H13A 0.9900
C13 H13B 0.9900
C14 C15 1.395(2)
C14 C19 1.398(2)
C15 C16 1.391(2)
C15 H15 0.9500
C16 C17 1.382(3)
C16 H16 0.9500
C17 C18 1.398(2)
C17 H17 0.9500
C18 C19 1.398(2)
C18 H18 0.9500
O1 C20 1.269(2)
O2 C20 1.263(2)
N2 C20 1.3873(19)
N2 C21 1.4518(19)
N2 C22 1.4546(19)
C21 H21A 0.9800
C21 H21B 0.9800
C21 H21C 0.9800
C22 C23 1.537(2)
C22 H22A 0.9900
C22 H22B 0.9900
C23 C24 1.501(2)
C23 H23A 0.9900
C23 H23B 0.9900
C24 C25 1.338(2)
C24 H24 0.9500
C25 C26 1.497(2)
C25 C39 1.501(2)
C26 C27 1.397(2)
C26 C31 1.398(2)
C27 C28 1.394(2)
C27 H27 0.9500
C28 C29 1.378(3)
C28 H28 0.9500
C29 C30 1.384(3)
C29 H29 0.9500
C30 C31 1.398(2)
C30 H30 0.9500
C31 C32 1.503(2)
C32 C33 1.530(3)
C32 H32A 0.9900
C32 H32B 0.9900
C33 C34 1.518(2)
C33 H33A 0.9900
C33 H33B 0.9900
C34 C35 1.402(2)
C34 C39 1.409(2)
C35 C36 1.376(3)
C35 H35 0.9500
C36 C37 1.377(3)
C36 H36 0.9500
C37 C38 1.390(2)
C37 H37 0.9500
C38 C39 1.408(2)
C38 H38 0.9500

loop_
_geom_hbond_atom_site_label_D
_geom_hbond_atom_site_label_H
_geom_hbond_atom_site_label_A
_geom_hbond_distance_DH
_geom_hbond_distance_HA
_geom_hbond_distance_DA
_geom_hbond_angle_DHA
_geom_hbond_site_symmetry_A
_geom_hbond_publ_flag
N1 H1D O1 0.91 1.73 2.6316(17) 169.2 . yes
N1 H1E O2 0.91 1.77 2.6413(17) 159.1 3_757 yes

loop_
_geom_torsion_atom_site_label_1
_geom_torsion_atom_site_label_2
_geom_torsion_atom_site_label_3
_geom_torsion_atom_site_label_4
_geom_torsion
C1 N1 C2 C3 -171.61(13)
N1 C2 C3 C4 -173.70(12)
C2 C3 C4 C5 -85.44(19)
C3 C4 C5 C19 -3.1(2)
C3 C4 C5 C6 175.64(14)
C4 C5 C6 C7 52.94(19)
C19 C5 C6 C7 -128.22(14)
C4 C5 C6 C11 -126.00(16)
C19 C5 C6 C11 52.84(19)
C11 C6 C7 C8 1.1(2)
C5 C6 C7 C8 -177.93(14)
C6 C7 C8 C9 -0.3(2)
C7 C8 C9 C10 -0.1(2)
C8 C9 C10 C11 -0.2(2)
C9 C10 C11 C6 0.9(2)
C9 C10 C11 C12 -179.68(15)
C7 C6 C11 C10 -1.3(2)
C5 C6 C11 C10 177.61(14)
C7 C6 C11 C12 179.34(15)
C5 C6 C11 C12 -1.7(2)
C10 C11 C12 C13 -172.17(15)
C6 C11 C12 C13 7.2(2)
C11 C12 C13 C14 -62.0(2)
C12 C13 C14 C15 -107.93(17)
C12 C13 C14 C19 72.65(18)
C19 C14 C15 C16 1.2(2)
C13 C14 C15 C16 -178.17(15)
C14 C15 C16 C17 -0.7(2)
C15 C16 C17 C18 -0.4(2)
C16 C17 C18 C19 1.0(2)
C17 C18 C19 C14 -0.4(2)
C17 C18 C19 C5 -179.52(14)
C15 C14 C19 C18 -0.7(2)
C13 C14 C19 C18 178.78(14)
C15 C14 C19 C5 178.45(13)
C13 C14 C19 C5 -2.1(2)
C4 C5 C19 C18 -68.4(2)
C6 C5 C19 C18 112.83(15)
C4 C5 C19 C14 112.55(17)
C6 C5 C19 C14 -66.25(18)
C21 N2 C20 O2 4.9(2)
C22 N2 C20 O2 161.87(14)
C21 N2 C20 O1 -176.99(14)
C22 N2 C20 O1 -20.0(2)
C20 N2 C22 C23 -88.83(17)
C21 N2 C22 C23 68.71(18)
N2 C22 C23 C24 61.93(17)
C22 C23 C24 C25 -123.59(17)
C23 C24 C25 C26 -2.1(2)
C23 C24 C25 C39 -179.76(14)
C24 C25 C26 C27 -63.9(2)
C39 C25 C26 C27 113.80(16)
C24 C25 C26 C31 117.32(17)
C39 C25 C26 C31 -64.98(18)
C31 C26 C27 C28 0.5(2)
C25 C26 C27 C28 -178.29(14)
C26 C27 C28 C29 -1.2(2)
C27 C28 C29 C30 0.6(3)
C28 C29 C30 C31 0.6(3)
C29 C30 C31 C26 -1.3(3)
C29 C30 C31 C32 176.08(17)
C27 C26 C31 C30 0.7(2)
C25 C26 C31 C30 179.52(15)
C27 C26 C31 C32 -176.73(14)
C25 C26 C31 C32 2.1(2)
C30 C31 C32 C33 -104.90(18)
C26 C31 C32 C33 72.48(19)
C31 C32 C33 C34 -66.87(19)
C32 C33 C34 C35 -169.02(15)
C32 C33 C34 C39 7.5(2)
C39 C34 C35 C36 -2.1(2)
C33 C34 C35 C36 174.73(16)
C34 C35 C36 C37 -0.5(3)
C35 C36 C37 C38 2.1(3)
C36 C37 C38 C39 -1.2(2)
C37 C38 C39 C34 -1.4(2)
C37 C38 C39 C25 177.64(14)
C35 C34 C39 C38 3.0(2)
C33 C34 C39 C38 -173.49(15)
C35 C34 C39 C25 -176.02(14)
C33 C34 C39 C25 7.5(2)
C24 C25 C39 C38 40.5(2)
C26 C25 C39 C38 -137.25(14)
C24 C25 C39 C34 -140.53(15)
C26 C25 C39 C34 41.7(2)
